data_2005470
loop_
_publ_author_name
'Blackburn, A. C.'
'Dobson, A. J.'
'Gerkin, R. E.'

_publ_section_title
;
 Fluorene-9-carboxylic Acid
;
_journal_issue 10
_journal_name_full 'Acta Crystallographica Section C'
_journal_page_first 2638
_journal_page_last 2641
_journal_paper_doi 10.1107/S0108270196006269
_journal_volume 52
_journal_year 1996
_chemical_formula_moiety 'C14 H10 O2 '
_chemical_formula_sum 'C14 H10 O2'
_chemical_formula_weight 210.23
_chemical_name_common 'fluorene-9-carboxylic acid'
_chemical_name_systematic ' ?'
_space_group_IT_number 15
_symmetry_cell_setting monoclinic
_symmetry_space_group_name_Hall '-C 2yc'
_symmetry_space_group_name_H-M 'C 1 2/c 1'
_cell_angle_alpha 90
_cell_angle_beta 98.59(1)
_cell_angle_gamma 90
_cell_formula_units_Z 16
_cell_length_a 33.749(4)
_cell_length_b 4.459(3)
_cell_length_c 28.151(3)
_cell_measurement_reflns_used 25
_cell_measurement_temperature 296
_cell_measurement_theta_max 15.2
_cell_measurement_theta_min 11.8
_cell_volume 4189(3)
_computing_cell_refinement 'MSC/AFC Diffractometer Control Software'
_computing_data_collection
;MSC/AFC Diffractometer Control Software (Molecular Structure Corporation,
1988)
;
_computing_data_reduction 'TEXSAN (Molecular Structure Corporation, 1989)'
_computing_molecular_graphics 'ORTEPII (Johnson, 1976)'
_computing_publication_material TEXSAN
_computing_structure_refinement TEXSAN
_computing_structure_solution 'SHELXS86 (Sheldrick, 1985)'
_diffrn_ambient_temperature 296
_diffrn_measurement_device AFC5S
_diffrn_measurement_method '\w scans '
_diffrn_radiation_monochromator graphite
_diffrn_radiation_source 'X-ray tube'
_diffrn_radiation_type MoK\a
_diffrn_radiation_wavelength 0.71073
_diffrn_reflns_av_R_equivalents 0.014
_diffrn_reflns_limit_h_max 43
_diffrn_reflns_limit_h_min 0
_diffrn_reflns_limit_k_max 5
_diffrn_reflns_limit_k_min 0
_diffrn_reflns_limit_l_max 36
_diffrn_reflns_limit_l_min -36
_diffrn_reflns_number 5523
_diffrn_reflns_theta_max 27.50
_diffrn_reflns_theta_min 2.00
_diffrn_standards_decay_% 'variation +-2.0% (ave max. relative intensity)'
_diffrn_standards_interval_count 150
_diffrn_standards_number 6
_exptl_absorpt_coefficient_mu 0.083
_exptl_absorpt_correction_type none
_exptl_crystal_colour colorless
_exptl_crystal_density_diffrn 1.333
_exptl_crystal_density_meas ?
_exptl_crystal_description 'cut rod'
_exptl_crystal_F_000 1760
_exptl_crystal_size_max 0.39
_exptl_crystal_size_mid 0.39
_exptl_crystal_size_min 0.27
_refine_diff_density_max 0.17
_refine_diff_density_min -0.17
_refine_ls_extinction_coef '2.0(3) \\times 10^-7^'
_refine_ls_extinction_method 'Zachariasen (1963,1968)'
_refine_ls_goodness_of_fit_obs 1.64
_refine_ls_matrix_type full
_refine_ls_number_parameters 321
_refine_ls_number_reflns 2473
_refine_ls_R_factor_obs 0.040
_refine_ls_shift/esd_max '< 0.01'
_refine_ls_structure_factor_coef F
_refine_ls_weighting_details 'w = 1/[\s(F)]^2^'
_refine_ls_weighting_scheme calc
_refine_ls_wR_factor_obs 0.050
_reflns_number_observed 2473
_reflns_number_total 5430
_reflns_observed_criterion 'I >3\s~I~'
_cod_data_source_file bk1245.cif
_cod_data_source_block fluorene-9-carboxylic_acid
_cod_depositor_comments
;
The following automatic conversions were performed:
'_symmetry_cell_setting' value 'Monoclinic' changed to 'monoclinic'
according to '/home/saulius/struct/CIF-dictionaries/cif_core.dic'
dictionary named 'cif_core.dic' version 2.4.1 from 2010-06-29.

Automatic conversion script
Id: cif_fix_enum 1527 2010-12-29 10:47:43Z saulius 

The following automatic conversions were performed:

'_symmetry_cell_setting' value 'Monoclinic' changed to 'monoclinic'
according to /home/saulius/struct/CIF-dictionaries/cif_core.dic
dictionary named 'cif_core.dic' version 2.4.1 from 2010-06-29.

Automatic conversion script
Id: cif_fix_values 1715 2011-07-08 13:25:40Z adriana 

The following automatic conversions were performed:

'_exptl_crystal_density_meas' value 'none' was changed to '?' - the
value is perceived as not measured.

Automatic conversion script
Id: cif_fix_values 3008 2015-01-20 13:52:24Z robertas 

The following automatic conversions were performed:

'_refine_ls_weighting_scheme' value 'w = 1/[\s(F)]^2^' was changed to
'calc'. New tag '_refine_ls_weighting_details' was created. The value
of the new tag was set to 'w = 1/[\s(F)]^2^'.

Automatic conversion script
Id: cif_fix_values 3143 2015-03-26 13:38:13Z robertas 
;
_cod_original_sg_symbol_H-M 'C 2/c'
_cod_database_code 2005470

loop_
_symmetry_equiv_pos_as_xyz
x,y,z
'-x, y, 1/2 -z'
-x,-y,-z
'x, -y,1/2 +z'
'1/2 +x, 1/2 +y, z'
' 1/2 -x, 1/2 +y, 1/2 -z'
' 1/2 -x, 1/2-y, -z'
' 1/2 +x, 1/2 -y, 1/2 +z'

loop_
_atom_site_aniso_label
_atom_site_aniso_U_11
_atom_site_aniso_U_22
_atom_site_aniso_U_33
_atom_site_aniso_U_12
_atom_site_aniso_U_13
_atom_site_aniso_U_23
O1A 0.047(2) 0.147(6) 0.075(3) 0.025(2) -0.008(2) -0.050(4)
O1A* 0.130(10) 0.063(5) 0.070(6) 0.039(5) -0.042(6) -0.011(4)
O2A 0.047(2) 0.112(5) 0.052(2) 0.013(2) 0.0020(10) -0.032(3)
O2A* 0.210(10) 0.049(5) 0.067(7) 0.040(6) -0.056(9) -0.014(4)
C1A 0.074(2) 0.066(2) 0.063(2) -0.003(2) 0.0120(10) -0.0120(10)
C2A 0.076(2) 0.081(2) 0.092(2) -0.019(2) 0.028(2) -0.022(2)
C3A 0.053(2) 0.090(2) 0.116(3) -0.011(2) 0.011(2) -0.034(2)
C4A 0.054(2) 0.075(2) 0.083(2) 0.003(2) -0.0080(10) -0.019(2)
C5A 0.078(2) 0.065(2) 0.057(2) 0.007(2) -0.0120(10) -0.0010(10)
C6A 0.108(2) 0.064(2) 0.053(2) 0.001(2) 0.005(2) 0.0050(10)
C7A 0.085(2) 0.066(2) 0.061(2) -0.003(2) 0.0190(10) -0.006(2)
C8A 0.0580(10) 0.061(2) 0.059(2) 0.0070(10) 0.0070(10) -0.0140(10)
C9A 0.0550(10) 0.046(2) 0.0450(10) 0.0090(10) -0.0020(10) -0.0080(10)
C10A 0.0540(10) 0.0490(10) 0.0480(10) -0.0010(10) 0.0040(10) -0.0130(10)
C11A 0.0510(10) 0.053(2) 0.0540(10) 0.0050(10) -0.0030(10) -0.0170(10)
C12A 0.0580(10) 0.047(2) 0.0460(10) 0.0080(10) -0.0060(10) -0.0110(10)
C13A 0.0540(10) 0.0460(10) 0.0400(10) 0.0060(10) 0.0000(10) -0.0130(10)
C14A 0.0470(10) 0.049(2) 0.0490(10) 0.0110(10) -0.0010(10) -0.0010(10)
O1B 0.0790(10) 0.098(2) 0.0391(9) -0.0280(10) 0.0022(8) 0.0080(10)
O2B 0.0730(10) 0.097(2) 0.0436(9) -0.0360(10) -0.0022(8) 0.0098(10)
C1B 0.0530(10) 0.070(2) 0.062(2) -0.0040(10) 0.0120(10) -0.0060(10)
C2B 0.057(2) 0.082(2) 0.086(2) 0.003(2) 0.0200(10) -0.012(2)
C3B 0.053(2) 0.078(2) 0.098(2) 0.012(2) 0.002(2) -0.004(2)
C4B 0.0560(10) 0.068(2) 0.066(2) 0.0000(10) -0.0060(10) 0.0030(10)
C5B 0.066(2) 0.065(2) 0.0450(10) -0.0070(10) -0.0030(10) 0.0010(10)
C6B 0.076(2) 0.081(2) 0.0440(10) -0.014(2) 0.0120(10) -0.0030(10)
C7B 0.063(2) 0.076(2) 0.056(2) -0.004(2) 0.0200(10) -0.0070(10)
C8B 0.0540(10) 0.063(2) 0.0530(10) 0.0000(10) 0.0090(10) -0.0030(10)
C9B 0.0480(10) 0.0470(10) 0.0420(10) -0.0050(10) 0.0038(10) 0.0020(10)
C10B 0.0410(10) 0.0470(10) 0.0520(10) -0.0090(10) 0.0030(10) -0.0060(10)
C11B 0.0410(10) 0.0500(10) 0.0510(10) -0.0080(10) -0.0030(10) -0.0020(10)
C12B 0.0470(10) 0.0490(10) 0.0430(10) -0.0130(10) -0.0013(10) -0.0030(10)
C13B 0.0450(10) 0.0480(10) 0.0420(10) -0.0090(10) 0.0030(9) -0.0020(10)
C14B 0.0440(10) 0.055(2) 0.0400(10) 0.0010(10) 0.0039(10) 0.0060(10)

loop_
_atom_site_label
_atom_site_occupancy
_atom_site_fract_x
_atom_site_fract_y
_atom_site_fract_z
_atom_site_U_iso_or_equiv
_atom_site_thermal_displace_type
_atom_site_calc_flag
_atom_site_calc_attached_atom
O1A 0.66(2) 0.2436(1) -0.058(2) 0.0532(3) 0.091(2) Uij ? ?
O1A* 0.34(2) 0.2582(6) 0.078(2) 0.0328(5) 0.093(4) Uij ? ?
O2A 0.66 0.29729(9) -0.231(2) 0.0282(2) 0.071(2) Uij ? ?
O2A* 0.34 0.2818(7) -0.362(2) 0.0481(5) 0.115(5) Uij ? ?
C1A 1 0.36933(8) 0.2045(7) 0.07627(9) 0.0677(9) Uij ? ?
C2A 1 0.41083(9) 0.1993(8) 0.0853(1) 0.081(1) Uij ? ?
C3A 1 0.43043(8) 0.0383(8) 0.1233(1) 0.087(1) Uij ? ?
C4A 1 0.40956(8) -0.1209(7) 0.15346(10) 0.0728(9) Uij ? ?
C5A 1 0.34255(8) -0.4460(7) 0.21000(9) 0.0689(9) Uij ? ?
C6A 1 0.30879(10) -0.5541(7) 0.22652(9) 0.0754(10) Uij ? ?
C7A 1 0.27117(8) -0.4824(7) 0.20385(9) 0.0697(9) Uij ? ?
C8A 1 0.26631(7) -0.2971(6) 0.16387(9) 0.0595(8) Uij ? ?
C9A 1 0.30322(7) 0.0184(6) 0.10500(8) 0.0498(7) Uij ? ?
C10A 1 0.34822(7) 0.0446(5) 0.10603(8) 0.0510(7) Uij ? ?
C11A 1 0.36799(7) -0.1178(6) 0.14460(8) 0.0539(7) Uij ? ?
C12A 1 0.33831(7) -0.2626(5) 0.16993(8) 0.0517(7) Uij ? ?
C13A 1 0.30000(7) -0.1878(5) 0.14711(7) 0.0475(7) Uij ? ?
C14A 1 0.28067(7) -0.1007(6) 0.05846(8) 0.0490(8) Uij ? ?
H9A 1 0.2923(6) 0.207(5) 0.1113(7) 0.046(6) Uiso ? ?
H~A~ 0.66 0.2260 -0.1456 0.0194 0.1267 Uiso ? ?
H~A*~ 0.34 0.2334 0.0109 0.0102 0.1267 Uiso ? ?
O1B 1 0.04085(5) 0.7750(5) 0.00041(6) 0.0728(6) Uij ? ?
O2B 1 0.01473(5) 0.5301(5) 0.05647(5) 0.0722(6) Uij ? ?
C1B 1 0.13245(7) 0.5746(6) 0.05198(8) 0.0613(8) Uij ? ?
C2B 1 0.16532(8) 0.3925(7) 0.0662(1) 0.0741(10) Uij ? ?
C3B 1 0.17418(8) 0.2910(7) 0.1127(1) 0.0770(10) Uij ? ?
C4B 1 0.15072(7) 0.3701(6) 0.14706(9) 0.0649(8) Uij ? ?
C5B 1 0.08318(7) 0.6377(6) 0.20903(8) 0.0597(8) Uij ? ?
C6B 1 0.05185(8) 0.7827(7) 0.22569(8) 0.0665(9) Uij ? ?
C7B 1 0.02556(7) 0.9617(6) 0.19564(9) 0.0636(8) Uij ? ?
C8B 1 0.02974(7) 0.9973(6) 0.14779(8) 0.0566(7) Uij ? ?
C9B 1 0.07140(6) 0.8472(6) 0.08057(8) 0.0458(7) Uij ? ?
C10B 1 0.10895(6) 0.6537(5) 0.08622(8) 0.0469(6) Uij ? ?
C11B 1 0.11778(6) 0.5524(5) 0.13354(8) 0.0485(7) Uij ? ?
C12B 1 0.08788(6) 0.6752(5) 0.16123(7) 0.0471(7) Uij ? ?
C13B 1 0.06096(6) 0.8526(5) 0.13099(7) 0.0453(6) Uij ? ?
C14B 1 0.03923(6) 0.7033(6) 0.04465(8) 0.0466(7) Uij ? ?
H9B 1 0.0770(6) 1.046(5) 0.0677(7) 0.056(7) Uiso ? ?
H~B~ 1 0.0208(9) 0.641(8) -0.021(1) 0.12(1) Uiso ? ?
H1A 1 0.3553 0.3199 0.0493 0.0813 Uiso calc C1A
H2A 1 0.4263 0.3111 0.0643 0.0978 Uiso calc C2A
H3A 1 0.4598 0.0367 0.1291 0.1039 Uiso calc C3A
H4A 1 0.4238 -0.2342 0.1806 0.0874 Uiso calc C4A
H5A 1 0.3693 -0.4987 0.2265 0.0827 Uiso calc C5A
H6A 1 0.3118 -0.6842 0.2549 0.0905 Uiso calc C6A
H7A 1 0.2476 -0.5626 0.2160 0.0836 Uiso calc C7A
H8A 1 0.2394 -0.2444 0.1477 0.0714 Uiso calc C8A
H1B 1 0.1261 0.6452 0.0188 0.0736 Uiso calc C1B
H2B 1 0.1826 0.3349 0.0426 0.0889 Uiso calc C2B
H3B 1 0.1975 0.1607 0.1217 0.0924 Uiso calc C3B
H4B 1 0.1573 0.2985 0.1802 0.0779 Uiso calc C4B
H5B 1 0.1017 0.5111 0.2305 0.0716 Uiso calc C5B
H6B 1 0.0481 0.7584 0.2593 0.0798 Uiso calc C6B
H7B 1 0.0037 1.0644 0.2084 0.0763 Uiso calc C7B
H8B 1 0.0110 1.1224 0.1264 0.0679 Uiso calc C8B

loop_
_atom_type_symbol
_atom_type_scat_dispersion_real
_atom_type_scat_dispersion_imag
_atom_type_scat_source
H 0 0 'Stewart, Davidson and Simpson (1965)'
C .002 .002 'Cromer and Waber (1974)'
O .008 .006 'Cromer and Waber (1974)'

loop_
_geom_angle_atom_site_label_1
_geom_angle_atom_site_label_2
_geom_angle_atom_site_label_3
_geom_angle
_geom_angle_publ_flag
C2A C1A C10A 118.8(3) yes
C1A C2A C3A 120.4(3) yes
C2A C3A C4A 121.2(3) yes
C3A C4A C11A 118.7(3) yes
C6A C5A C12A 119.4(2) yes
C5A C6A C7A 121.0(3) yes
C6A C7A C8A 120.4(3) yes
C7A C8A C13A 118.9(2) yes
C10A C9A C13A 102.7(2) yes
C1A C10A C9A 129.4(2) yes
C1A C10A C11A 120.9(2) yes
C9A C10A C11A 109.7(2) yes
C4A C11A C10A 120.0(3) yes
C4A C11A C12A 130.9(2) yes
C10A C11A C12A 109.1(2) yes
C5A C12A C11A 131.5(2) yes
C5A C12A C13A 119.5(2) yes
C11A C12A C13A 108.9(2) yes
C8A C13A C9A 129.7(2) yes
C8A C13A C12A 120.7(2) yes
C9A C13A C12A 109.6(2) yes
C2B C1B C10B 117.8(2) yes
C1B C2B C3B 121.2(2) yes
C2B C3B C4B 121.1(3) yes
C3B C4B C11B 118.5(2) yes
C6B C5B C12B 118.5(2) yes
C5B C6B C7B 121.1(2) yes
C6B C7B C8B 120.8(2) yes
C7B C8B C13B 118.3(2) yes
C10B C9B C13B 102.6(2) yes
C1B C10B C9B 128.9(2) yes
C1B C10B C11B 121.3(2) yes
C9B C10B C11B 109.8(2) yes
C4B C11B C10B 120.0(2) yes
C4B C11B C12B 131.3(2) yes
C10B C11B C12B 108.7(2) yes
C5B C12B C11B 131.0(2) yes
C5B C12B C13B 120.1(2) yes
C11B C12B C13B 108.9(2) yes
C8B C13B C9B 128.8(2) yes
C8B C13B C12B 121.2(2) yes
C9B C13B C12B 110.0(2) yes
C10A C9A C14A 114.6(2) yes
C13A C9A C14A 112.3(2) yes
C9A C14A O1A 114.6(3) yes
C9A C14A O2A 122.9(2) yes
O1A C14A O2A 122.6(3) yes
C9A C14A O1A* 117.4(4) yes
C9A C14A O2A* 121.4(4) yes
O1A* C14A O2A* 121.0(5) yes
C10B C9B C14B 109.5(2) yes
C13B C9B C14B 112.9(2) yes
C9B C14B O1B 114.2(2) yes
C9B C14B O2B 122.5(2) yes
O1B C14B O2B 123.3(2) yes

loop_
_geom_bond_atom_site_label_1
_geom_bond_atom_site_label_2
_geom_bond_distance
_geom_bond_publ_flag
C1A C2A 1.386(4) yes
C1A C10A 1.377(3) yes
C2A C3A 1.375(4) yes
C3A C4A 1.378(4) yes
C4A C11A 1.388(3) yes
C5A C6A 1.380(4) yes
C5A C12A 1.383(3) yes
C6A C7A 1.371(4) yes
C7A C8A 1.386(3) yes
C8A C13A 1.383(3) yes
C9A C10A 1.519(3) yes
C9A C13A 1.517(3) yes
C9A C14A 1.510(3) yes
C10A C11A 1.390(3) yes
C11A C12A 1.463(3) yes
C12A C13A 1.395(3) yes
C1B C2B 1.385(4) yes
C1B C10B 1.382(3) yes
C2B C3B 1.377(4) yes
C3B C4B 1.384(4) yes
C4B C11B 1.384(3) yes
C5B C6B 1.380(3) yes
C5B C12B 1.388(3) yes
C6B C7B 1.384(4) yes
C7B C8B 1.385(3) yes
C8B C13B 1.378(3) yes
C9B C10B 1.522(3) yes
C9B C13B 1.513(3) yes
C9B C14B 1.512(3) yes
C10B C11B 1.396(3) yes
C11B C12B 1.470(3) yes
C12B C13B 1.395(3) yes
C14A O1A 1.252(4) yes
C14A O2A 1.233(4) yes
C14A O1A* 1.250(7) yes
C14A O2A* 1.202(8) yes
C14B O1B 1.295(2) yes
C14B O2B 1.214(2) yes
